data_7059685
loop_
_publ_author_name
'Madhu, Vedichi'
'Kanakati, Arun Kumar'
'Das, Samar K.'

_publ_section_title
;
 Serendipitous isolation of a triazinone-based air stable organic radical:
 synthesis, crystal structure, and computation
;
_journal_issue 26
_journal_name_full 'New Journal of Chemistry'
_journal_page_first 10781
_journal_page_last 10785
_journal_paper_doi 10.1039/D0NJ02028A
_journal_volume 44
_journal_year 2020
_chemical_formula_moiety '2(F6 P), C23 H16 N7 O, 2(O)'
_chemical_formula_sum 'C23 H16 F12 N7 O3 P2'
_chemical_formula_weight 728.37
_space_group_crystal_system triclinic
_space_group_IT_number 2
_space_group_name_Hall '-P 1'
_space_group_name_H-M_alt 'P -1'
_atom_sites_solution_hydrogens geom
_audit_block_doi 10.5517/ccdc.csd.cc23w68h
_audit_creation_date 2020-05-19
_audit_creation_method
;
Olex2 1.3-ac4
(compiled 2018.12.18 svn.r3554 for Rigaku Oxford Diffraction, GUI svn.r1)
;
_audit_update_record
;
2020-05-26 deposited with the CCDC.	2020-06-08 downloaded from the CCDC.
;
_cell_angle_alpha 87.328(8)
_cell_angle_beta 89.110(7)
_cell_angle_gamma 79.874(8)
_cell_formula_units_Z 2
_cell_length_a 8.633(4)
_cell_length_b 12.422(6)
_cell_length_c 13.653(6)
_cell_measurement_reflns_used 1817
_cell_measurement_temperature 273(2)
_cell_measurement_theta_max 27.94
_cell_measurement_theta_min 2.27
_cell_volume 1439.7(12)
_computing_molecular_graphics 'Olex2 (Dolomanov et al., 2009)'
_computing_publication_material 'Olex2 (Dolomanov et al., 2009)'
_computing_structure_refinement 'ShelXL (Sheldrick, 2015)'
_diffrn_ambient_temperature 273.15
_diffrn_measured_fraction_theta_full 0.894
_diffrn_measured_fraction_theta_max 0.894
_diffrn_measurement_device_type 'Bruker APEX-II CCD'
_diffrn_radiation_type MoK\a
_diffrn_radiation_wavelength 0.71073
_diffrn_reflns_av_R_equivalents 0.0972
_diffrn_reflns_av_unetI/netI 0.1208
_diffrn_reflns_Laue_measured_fraction_full 0.894
_diffrn_reflns_Laue_measured_fraction_max 0.894
_diffrn_reflns_limit_h_max 9
_diffrn_reflns_limit_h_min -9
_diffrn_reflns_limit_k_max 13
_diffrn_reflns_limit_k_min -13
_diffrn_reflns_limit_l_max 14
_diffrn_reflns_limit_l_min -14
_diffrn_reflns_number 9540
_diffrn_reflns_point_group_measured_fraction_full 0.894
_diffrn_reflns_point_group_measured_fraction_max 0.894
_diffrn_reflns_theta_full 22.497
_diffrn_reflns_theta_max 22.497
_diffrn_reflns_theta_min 2.833
_exptl_absorpt_coefficient_mu 0.270
_exptl_absorpt_correction_type none
_exptl_crystal_colour colourless
_exptl_crystal_colour_primary colourless
_exptl_crystal_density_diffrn 1.680
_exptl_crystal_description plate
_exptl_crystal_F_000 730
_exptl_crystal_size_max 0.23
_exptl_crystal_size_mid 0.18
_exptl_crystal_size_min 0.12
_refine_diff_density_max 0.450
_refine_diff_density_min -0.302
_refine_diff_density_rms 0.067
_refine_ls_extinction_method none
_refine_ls_goodness_of_fit_ref 0.989
_refine_ls_hydrogen_treatment constr
_refine_ls_matrix_type full
_refine_ls_number_parameters 424
_refine_ls_number_reflns 3377
_refine_ls_number_restraints 0
_refine_ls_restrained_S_all 0.989
_refine_ls_R_factor_all 0.1513
_refine_ls_R_factor_gt 0.0809
_refine_ls_shift/su_max 0.000
_refine_ls_shift/su_mean 0.000
_refine_ls_structure_factor_coef Fsqd
_refine_ls_weighting_details 'w=1/[\s^2^(Fo^2^)+(0.1198P)^2^] where P=(Fo^2^+2Fc^2^)/3'
_refine_ls_weighting_scheme calc
_refine_ls_wR_factor_gt 0.1874
_refine_ls_wR_factor_ref 0.2247
_reflns_Friedel_coverage 0.000
_reflns_number_gt 1817
_reflns_number_total 3377
_reflns_threshold_expression 'I > 2\s(I)'
_cod_data_source_file d0nj02028a2.cif
_cod_data_source_block compound1+
_cod_depositor_comments
;Adding full bibliography for 7059685--7059686.cif.

 Adding full bibliography for 7059685--7059686.cif.
;
_cod_original_cell_volume 1439.9(12)
_cod_database_code 7059685
_shelx_shelxl_version_number 2018/3
_shelx_space_group_comment
;
The symmetry employed for this shelxl refinement is uniquely defined
by the following loop, which should always be used as a source of
symmetry information in preference to the above space-group names.
They are only intended as comments.
;
_shelx_estimated_absorpt_t_max 0.968
_shelx_estimated_absorpt_t_min 0.940
_olex2_refinement_description
;
1. Fixed Uiso
 At 1.2 times of:
  All C(H) groups
2.a Aromatic/amide H refined with riding coordinates:
 C9(H9), C7(H7), C16(H16), C8(H8), C10(H10), C3(H3), C17(H17), C15(H15),
 C4(H4), C14(H14), C1(H1), C20(H20), C23(H23), C2(H2), C21(H21), C22(H22)
;
_olex2_submission_special_instructions 'No special instructions were received'

loop_
_space_group_symop_operation_xyz
'x, y, z'
'-x, -y, -z'

loop_
_atom_site_label
_atom_site_type_symbol
_atom_site_fract_x
_atom_site_fract_y
_atom_site_fract_z
_atom_site_U_iso_or_equiv
_atom_site_adp_type
_atom_site_occupancy
_atom_site_site_symmetry_order
_atom_site_calc_flag
_atom_site_refinement_flags_posn
_atom_site_refinement_flags_adp
_atom_site_refinement_flags_occupancy
_atom_site_disorder_assembly
_atom_site_disorder_group
P1 P 0.2934(2) 0.04133(18) 0.66893(15) 0.0512(7) Uani 1 1 d . . . . .
F6 F 0.4708(6) -0.0087(4) 0.6953(5) 0.0966(19) Uani 1 1 d . . . . .
F3 F 0.3108(7) 0.1449(5) 0.7270(5) 0.109(2) Uani 1 1 d . . . . .
F2 F 0.2788(8) -0.0604(5) 0.6076(5) 0.117(2) Uani 1 1 d . . . . .
F5 F 0.1180(6) 0.0900(5) 0.6438(5) 0.107(2) Uani 1 1 d . . . . .
F4 F 0.3497(8) 0.1019(6) 0.5749(4) 0.120(2) Uani 1 1 d . . . . .
F1 F 0.2420(8) -0.0240(7) 0.7605(5) 0.141(3) Uani 1 1 d . . . . .
P2 P 0.0279(3) 0.6999(2) 0.06025(19) 0.0784(9) Uani 1 1 d . . . . .
F10 F 0.096(2) 0.7099(17) 0.1545(8) 0.324(11) Uani 1 1 d . . . . .
F8 F -0.0239(10) 0.5931(7) 0.1004(6) 0.148(3) Uani 1 1 d . . . . .
F12 F -0.0647(10) 0.7022(9) -0.0318(5) 0.164(4) Uani 1 1 d . . . . .
F7 F 0.0817(13) 0.8050(7) 0.0192(8) 0.215(6) Uani 1 1 d . . . . .
F9 F -0.1225(15) 0.7391(13) 0.1120(10) 0.266(7) Uani 1 1 d . . . . .
F11 F 0.1854(13) 0.6449(9) 0.048(2) 0.435(18) Uani 1 1 d . . . . .
N6 N 0.2226(6) 0.9557(4) 0.2760(4) 0.0394(14) Uani 1 1 d . . . . .
N3 N 0.4996(7) 0.6650(5) 0.2198(4) 0.0451(15) Uani 1 1 d . . . . .
N4 N 0.3498(6) 0.7825(5) 0.3342(4) 0.0416(15) Uani 1 1 d . . . . .
O1 O 0.4909(6) 0.6183(4) 0.3823(3) 0.0583(15) Uani 1 1 d . . . . .
N2 N 0.5043(6) 0.7237(4) 0.0541(4) 0.0367(14) Uani 1 1 d . . . . .
N5 N 0.3706(6) 0.8415(5) 0.1658(4) 0.0416(15) Uani 1 1 d . . . . .
C11 C 0.3218(7) 0.8525(6) 0.2602(5) 0.0399(18) Uani 1 1 d . . . . .
C13 C 0.4573(8) 0.7420(6) 0.1554(5) 0.0413(18) Uani 1 1 d . . . . .
C9 C 0.1439(8) 1.0152(5) 0.2012(5) 0.0407(18) Uani 1 1 d . . . . .
H9 H 0.152838 0.989323 0.138196 0.049 Uiso 1 1 calc R . . . .
C6 C 0.0333(8) 1.1566(6) 0.3108(5) 0.0448(19) Uani 1 1 d . . . . .
C7 C 0.1172(8) 1.0928(6) 0.3869(5) 0.0437(18) Uani 1 1 d . . . . .
H7 H 0.109100 1.118407 0.449992 0.052 Uiso 1 1 calc R . . . .
C16 C 0.6296(9) 0.6030(6) -0.0628(6) 0.056(2) Uani 1 1 d . . . . .
H16 H 0.684589 0.533940 -0.076358 0.068 Uiso 1 1 calc R . . . .
C8 C 0.2116(8) 0.9926(6) 0.3705(5) 0.0429(18) Uani 1 1 d . . . . .
H8 H 0.266158 0.951333 0.421673 0.052 Uiso 1 1 calc R . . . .
C10 C 0.0528(8) 1.1119(6) 0.2181(5) 0.0478(19) Uani 1 1 d . . . . .
H10 H -0.000239 1.151354 0.165506 0.057 Uiso 1 1 calc R . . . .
C19 C 0.6374(8) 0.6559(6) -0.2423(5) 0.0433(18) Uani 1 1 d . . . . .
N7 N -0.2802(7) 1.4478(5) 0.3603(5) 0.0520(16) Uani 1 1 d . . . . .
C3 C -0.1493(9) 1.2775(7) 0.4195(5) 0.052(2) Uani 1 1 d . . . . .
H3 H -0.128620 1.226974 0.472081 0.063 Uiso 1 1 calc R . . . .
C18 C 0.5893(8) 0.6799(6) -0.1378(5) 0.0419(18) Uani 1 1 d . . . . .
N1 N 0.7319(10) 0.6201(8) -0.4358(5) 0.077(2) Uani 1 1 d . . . . .
C5 C -0.0731(7) 1.2571(5) 0.3304(5) 0.0341(16) Uani 1 1 d . . . . .
C17 C 0.5050(12) 0.7803(7) -0.1136(5) 0.076(3) Uani 1 1 d . . . . .
H17 H 0.473931 0.834624 -0.161990 0.091 Uiso 1 1 calc R . . . .
C15 C 0.5894(9) 0.6274(6) 0.0312(5) 0.055(2) Uani 1 1 d . . . . .
H15 H 0.622163 0.575464 0.081216 0.066 Uiso 1 1 calc R . . . .
C4 C -0.1042(9) 1.3424(6) 0.2589(6) 0.058(2) Uani 1 1 d . . . . .
H4 H -0.052708 1.334384 0.198596 0.070 Uiso 1 1 calc R . . . .
C14 C 0.4671(12) 0.7992(7) -0.0155(6) 0.080(3) Uani 1 1 d . . . . .
H14 H 0.413582 0.867710 0.000932 0.095 Uiso 1 1 calc R . . . .
C1 C -0.2549(9) 1.3720(6) 0.4297(6) 0.054(2) Uani 1 1 d . . . . .
H1 H -0.310420 1.382383 0.488442 0.065 Uiso 1 1 calc R . . . .
C20 C 0.5705(9) 0.7258(6) -0.3204(6) 0.055(2) Uani 1 1 d . . . . .
H20 H 0.492192 0.785696 -0.309143 0.066 Uiso 1 1 calc R . . . .
C23 C 0.7511(10) 0.5690(7) -0.2661(6) 0.067(2) Uani 1 1 d . . . . .
H23 H 0.798334 0.520157 -0.217129 0.081 Uiso 1 1 calc R . . . .
C2 C -0.2063(11) 1.4359(7) 0.2743(6) 0.068(2) Uani 1 1 d . . . . .
H2 H -0.224656 1.491199 0.225327 0.081 Uiso 1 1 calc R . . . .
C21 C 0.6242(12) 0.7031(8) -0.4141(6) 0.071(3) Uani 1 1 d . . . . .
H21 H 0.580558 0.750096 -0.465325 0.085 Uiso 1 1 calc R . . . .
C22 C 0.7942(11) 0.5547(8) -0.3612(8) 0.079(3) Uani 1 1 d . . . . .
H22 H 0.872211 0.495578 -0.375188 0.095 Uiso 1 1 calc R . . . .
C25 C 0.4498(8) 0.6840(6) 0.3176(6) 0.0448(18) Uani 1 1 d . . . . .
O0AA O 0.0913(10) 0.3586(7) 0.6198(6) 0.130(3) Uani 1 1 d . . . . .
O2 O 0.280(2) 0.0360(10) 0.9611(9) 0.249(8) Uani 1 1 d . . . . .

loop_
_atom_site_aniso_label
_atom_site_aniso_U_11
_atom_site_aniso_U_22
_atom_site_aniso_U_33
_atom_site_aniso_U_23
_atom_site_aniso_U_13
_atom_site_aniso_U_12
P1 0.0514(13) 0.0550(14) 0.0475(13) 0.0021(11) -0.0043(9) -0.0109(10)
F6 0.068(3) 0.071(4) 0.151(5) 0.000(4) -0.019(3) -0.013(3)
F3 0.101(4) 0.085(4) 0.139(5) -0.048(4) -0.024(4) 0.005(3)
F2 0.134(5) 0.089(4) 0.136(5) -0.054(4) -0.012(4) -0.027(4)
F5 0.070(4) 0.113(5) 0.139(5) 0.016(4) -0.024(3) -0.019(3)
F4 0.133(5) 0.146(6) 0.088(4) 0.047(4) 0.000(4) -0.054(4)
F1 0.121(5) 0.215(8) 0.099(5) 0.072(5) -0.017(4) -0.079(5)
P2 0.086(2) 0.088(2) 0.0640(17) 0.0093(15) -0.0191(15) -0.0248(16)
F10 0.365(19) 0.56(3) 0.142(8) 0.050(12) -0.103(10) -0.36(2)
F8 0.159(7) 0.169(7) 0.128(6) 0.052(6) -0.042(5) -0.076(6)
F12 0.166(7) 0.285(11) 0.069(4) 0.032(5) -0.022(4) -0.126(7)
F7 0.252(10) 0.153(7) 0.264(11) 0.100(8) -0.170(9) -0.117(8)
F9 0.254(13) 0.297(16) 0.256(13) -0.154(12) 0.148(11) -0.049(11)
F11 0.132(9) 0.125(8) 0.99(5) 0.183(17) 0.210(17) 0.056(7)
N6 0.044(3) 0.035(3) 0.037(4) -0.007(3) 0.003(3) 0.001(3)
N3 0.058(4) 0.039(4) 0.036(4) -0.012(3) 0.013(3) -0.003(3)
N4 0.050(4) 0.047(4) 0.022(3) 0.009(3) 0.004(3) 0.003(3)
O1 0.086(4) 0.042(3) 0.031(3) 0.008(3) 0.007(3) 0.030(3)
N2 0.050(4) 0.027(3) 0.028(3) -0.003(3) 0.000(3) 0.008(3)
N5 0.042(3) 0.045(4) 0.036(4) 0.003(3) 0.000(3) -0.005(3)
C11 0.035(4) 0.042(4) 0.045(5) -0.018(4) 0.013(3) -0.011(3)
C13 0.047(4) 0.035(4) 0.036(4) 0.004(4) 0.008(3) 0.007(4)
C9 0.056(5) 0.027(4) 0.033(4) 0.000(3) -0.007(3) 0.009(4)
C6 0.042(4) 0.045(5) 0.048(5) 0.003(4) 0.005(4) -0.011(4)
C7 0.051(4) 0.045(5) 0.033(4) -0.007(4) 0.010(3) -0.004(4)
C16 0.079(6) 0.034(4) 0.049(5) -0.009(4) 0.004(4) 0.013(4)
C8 0.045(4) 0.042(4) 0.036(4) 0.006(4) -0.004(3) 0.007(4)
C10 0.056(5) 0.050(5) 0.030(4) 0.006(4) 0.000(3) 0.011(4)
C19 0.054(5) 0.043(5) 0.031(4) -0.003(4) 0.002(3) -0.003(4)
N7 0.059(4) 0.045(4) 0.048(4) -0.002(3) 0.000(3) 0.001(3)
C3 0.056(5) 0.059(5) 0.038(4) 0.002(4) 0.012(4) -0.001(4)
C18 0.044(4) 0.043(5) 0.039(4) -0.001(4) 0.009(3) -0.011(4)
N1 0.090(6) 0.092(6) 0.045(5) -0.015(5) 0.012(4) -0.006(5)
C5 0.031(4) 0.032(4) 0.036(4) -0.005(3) 0.004(3) 0.005(3)
C17 0.125(8) 0.062(6) 0.026(4) 0.003(4) 0.020(5) 0.023(5)
C15 0.082(6) 0.050(5) 0.023(4) 0.010(4) -0.001(4) 0.012(4)
C4 0.063(5) 0.050(5) 0.054(5) 0.002(4) 0.011(4) 0.008(4)
C14 0.118(8) 0.059(6) 0.047(5) 0.004(5) 0.018(5) 0.025(5)
C1 0.055(5) 0.046(5) 0.058(5) -0.006(4) 0.028(4) -0.002(4)
C20 0.069(5) 0.040(5) 0.054(5) -0.009(4) 0.010(4) 0.001(4)
C23 0.080(6) 0.076(6) 0.039(5) -0.008(4) 0.012(4) 0.008(5)
C2 0.104(7) 0.053(5) 0.041(5) -0.011(4) 0.016(5) 0.003(5)
C21 0.117(8) 0.072(6) 0.022(4) 0.006(4) -0.007(5) -0.014(6)
C22 0.076(6) 0.070(6) 0.085(8) -0.028(6) 0.016(6) 0.010(5)
C25 0.043(4) 0.045(5) 0.043(5) -0.004(4) 0.016(4) 0.000(4)
O0AA 0.146(7) 0.105(6) 0.122(6) 0.016(5) 0.049(5) 0.017(5)
O2 0.39(2) 0.155(10) 0.149(10) 0.035(8) -0.016(12) 0.100(12)

loop_
_atom_type_symbol
_atom_type_description
_atom_type_scat_dispersion_real
_atom_type_scat_dispersion_imag
_atom_type_scat_source
C C 0.0033 0.0016 'International Tables Vol C Tables 4.2.6.8 and 6.1.1.4'
H H 0.0000 0.0000 'International Tables Vol C Tables 4.2.6.8 and 6.1.1.4'
F F 0.0171 0.0103 'International Tables Vol C Tables 4.2.6.8 and 6.1.1.4'
N N 0.0061 0.0033 'International Tables Vol C Tables 4.2.6.8 and 6.1.1.4'
O O 0.0106 0.0060 'International Tables Vol C Tables 4.2.6.8 and 6.1.1.4'
P P 0.1023 0.0942 'International Tables Vol C Tables 4.2.6.8 and 6.1.1.4'

loop_
_geom_angle_atom_site_label_1
_geom_angle_atom_site_label_2
_geom_angle_atom_site_label_3
_geom_angle
_geom_angle_site_symmetry_1
_geom_angle_site_symmetry_3
_geom_angle_publ_flag
F3 P1 F6 88.5(3) . . ?
F2 P1 F6 91.2(3) . . ?
F2 P1 F3 177.9(4) . . ?
F5 P1 F6 179.5(4) . . ?
F5 P1 F3 91.5(3) . . ?
F5 P1 F2 88.8(4) . . ?
F5 P1 F4 90.2(4) . . ?
F4 P1 F6 90.3(3) . . ?
F4 P1 F3 87.5(4) . . ?
F4 P1 F2 90.4(4) . . ?
F1 P1 F6 88.1(4) . . ?
F1 P1 F3 94.6(4) . . ?
F1 P1 F2 87.4(4) . . ?
F1 P1 F5 91.4(4) . . ?
F1 P1 F4 177.3(5) . . ?
F10 P2 F8 88.7(6) . . ?
F10 P2 F12 171.0(10) . . ?
F10 P2 F7 91.6(6) . . ?
F10 P2 F9 83.6(10) . . ?
F12 P2 F8 92.6(4) . . ?
F12 P2 F7 87.3(5) . . ?
F7 P2 F8 179.0(7) . . ?
F9 P2 F8 76.4(7) . . ?
F9 P2 F12 88.0(7) . . ?
F9 P2 F7 104.6(8) . . ?
F11 P2 F10 77.5(14) . . ?
F11 P2 F8 91.3(6) . . ?
F11 P2 F12 111.3(13) . . ?
F11 P2 F7 87.8(6) . . ?
F11 P2 F9 157.8(12) . . ?
C9 N6 C11 121.1(6) . . ?
C9 N6 C8 121.2(6) . . ?
C8 N6 C11 117.6(6) . . ?
C13 N3 C25 117.4(6) . . ?
C11 N4 C25 117.1(6) . . ?
C15 N2 C13 119.4(6) . . ?
C14 N2 C13 121.8(6) . . ?
C14 N2 C15 118.8(6) . . ?
C13 N5 C11 109.9(6) . . ?
N4 C11 N6 118.2(6) . . ?
N4 C11 N5 128.8(6) . . ?
N5 C11 N6 113.0(6) . . ?
N3 C13 N2 118.5(6) . . ?
N3 C13 N5 129.5(6) . . ?
N5 C13 N2 112.0(6) . . ?
C10 C9 N6 119.8(7) . . ?
C7 C6 C5 121.1(7) . . ?
C10 C6 C7 115.2(7) . . ?
C10 C6 C5 123.6(7) . . ?
C8 C7 C6 121.9(7) . . ?
C15 C16 C18 120.3(7) . . ?
N6 C8 C7 118.3(6) . . ?
C9 C10 C6 123.6(7) . . ?
C20 C19 C18 120.5(7) . . ?
C23 C19 C18 122.6(7) . . ?
C23 C19 C20 116.8(7) . . ?
C1 N7 C2 121.3(7) . . ?
C1 C3 C5 119.8(7) . . ?
C16 C18 C19 121.2(6) . . ?
C16 C18 C17 117.3(7) . . ?
C17 C18 C19 121.5(7) . . ?
C21 N1 C22 116.7(7) . . ?
C3 C5 C6 123.8(7) . . ?
C3 C5 C4 115.1(6) . . ?
C4 C5 C6 121.1(6) . . ?
C18 C17 C14 119.1(8) . . ?
N2 C15 C16 122.2(7) . . ?
C2 C4 C5 122.4(7) . . ?
N2 C14 C17 122.1(8) . . ?
N7 C1 C3 122.2(7) . . ?
C21 C20 C19 118.2(8) . . ?
C22 C23 C19 119.7(9) . . ?
N7 C2 C4 119.1(8) . . ?
N1 C21 C20 124.4(8) . . ?
N1 C22 C23 124.1(9) . . ?
N4 C25 N3 116.9(7) . . ?
O1 C25 N3 121.2(6) . . ?
O1 C25 N4 121.8(6) . . ?

loop_
_geom_bond_atom_site_label_1
_geom_bond_atom_site_label_2
_geom_bond_distance
_geom_bond_site_symmetry_2
_geom_bond_publ_flag
P1 F6 1.589(5) . ?
P1 F3 1.573(6) . ?
P1 F2 1.572(6) . ?
P1 F5 1.565(6) . ?
P1 F4 1.571(6) . ?
P1 F1 1.560(6) . ?
P2 F10 1.444(9) . ?
P2 F8 1.548(7) . ?
P2 F12 1.496(7) . ?
P2 F7 1.539(8) . ?
P2 F9 1.484(10) . ?
P2 F11 1.422(9) . ?
N6 C11 1.435(9) . ?
N6 C9 1.351(8) . ?
N6 C8 1.386(9) . ?
N3 C13 1.276(8) . ?
N3 C25 1.414(9) . ?
N4 C11 1.299(8) . ?
N4 C25 1.393(9) . ?
O1 C25 1.188(8) . ?
N2 C13 1.452(8) . ?
N2 C15 1.336(9) . ?
N2 C14 1.306(10) . ?
N5 C11 1.354(8) . ?
N5 C13 1.341(9) . ?
C9 C10 1.342(9) . ?
C6 C7 1.406(10) . ?
C6 C10 1.401(10) . ?
C6 C5 1.447(10) . ?
C7 C8 1.388(10) . ?
C16 C18 1.373(10) . ?
C16 C15 1.358(10) . ?
C19 C18 1.508(9) . ?
C19 C20 1.408(10) . ?
C19 C23 1.372(10) . ?
N7 C1 1.299(9) . ?
N7 C2 1.329(9) . ?
C3 C5 1.386(9) . ?
C3 C1 1.365(11) . ?
C18 C17 1.381(10) . ?
N1 C21 1.302(12) . ?
N1 C22 1.331(12) . ?
C5 C4 1.400(10) . ?
C17 C14 1.394(11) . ?
C4 C2 1.353(10) . ?
C20 C21 1.378(11) . ?
C23 C22 1.357(12) . ?
